data_4064901
loop_
_publ_author_name
'Summerscales, Owen T.'
'Olmstead, Marilyn M.'
'Power, Philip P.'

_publ_section_title
;
 Tethered Heavy Dicarbene Analogues: Synthesis and Structure of
 Ditetryldiyl Ethers (Ar&#x2032;E)2(\m-O) (E = Ge, Sn; Ar&#x2032; =
 C6H3-2,6-(C6H3-2,6-iPr2)2)
;
_journal_issue 13
_journal_name_full Organometallics
_journal_page_first 3468
_journal_paper_doi 10.1021/om2004018
_journal_volume 30
_journal_year 2011
_chemical_formula_moiety 'C88 H106 O1.63 Sn2'
_chemical_formula_sum 'C88 H106 O1.63 Sn2'
_chemical_formula_weight 1427.19
_chemical_name_systematic
; 
 ? 
;
_space_group_IT_number 2
_symmetry_cell_setting triclinic
_symmetry_space_group_name_Hall '-P 1'
_symmetry_space_group_name_H-M 'P -1'
_atom_sites_solution_hydrogens geom
_atom_sites_solution_primary direct
_atom_sites_solution_secondary difmap
_audit_creation_method SHELXL-97
_cell_angle_alpha 111.263(2)
_cell_angle_beta 103.040(2)
_cell_angle_gamma 102.296(2)
_cell_formula_units_Z 1
_cell_length_a 11.9117(8)
_cell_length_b 13.3946(4)
_cell_length_c 13.7183(5)
_cell_measurement_reflns_used 9259
_cell_measurement_temperature 90(2)
_cell_measurement_theta_max 31.57
_cell_measurement_theta_min 2.60
_cell_volume 1879.52(16)
_computing_cell_refinement 'SAINT (7.68A) (Bruker, 2009)'
_computing_data_collection 'Apex2 (2010-11.3) (Bruker, 2010)'
_computing_data_reduction 'SAINT (7.68A) (Bruker, 2009)'
_computing_molecular_graphics 'SHELXTL 5.1, XP (Sheldrick, 1994)'
_computing_publication_material SHELXL97
_computing_structure_refinement 'SHELXL-97 (Sheldrick, 2008)'
_computing_structure_solution 'SHELXS-97 (Sheldrick, 2008)'
_diffrn_ambient_temperature 90(2)
_diffrn_measured_fraction_theta_full 0.993
_diffrn_measured_fraction_theta_max 0.993
_diffrn_measurement_device_type 'Bruker APEX-II CCD'
_diffrn_measurement_method '\f and \w scans'
_diffrn_radiation_monochromator graphite
_diffrn_radiation_source 'fine-focus sealed tube'
_diffrn_radiation_type MoK\a
_diffrn_radiation_wavelength 0.71073
_diffrn_reflns_av_R_equivalents 0.0156
_diffrn_reflns_av_sigmaI/netI 0.0182
_diffrn_reflns_limit_h_max 16
_diffrn_reflns_limit_h_min -17
_diffrn_reflns_limit_k_max 19
_diffrn_reflns_limit_k_min -19
_diffrn_reflns_limit_l_max 19
_diffrn_reflns_limit_l_min -19
_diffrn_reflns_number 29740
_diffrn_reflns_theta_full 30.51
_diffrn_reflns_theta_max 30.51
_diffrn_reflns_theta_min 2.60
_exptl_absorpt_coefficient_mu 0.710
_exptl_absorpt_correction_T_max 0.9259
_exptl_absorpt_correction_T_min 0.8537
_exptl_absorpt_correction_type multi-scan
_exptl_absorpt_process_details 'SADABS 2008/2 (Sheldrick, 2008)'
_exptl_crystal_colour orange
_exptl_crystal_density_diffrn 1.261
_exptl_crystal_density_meas 0
_exptl_crystal_density_method 'not measured'
_exptl_crystal_description block
_exptl_crystal_F_000 747
_exptl_crystal_size_max 0.23
_exptl_crystal_size_mid 0.19
_exptl_crystal_size_min 0.11
_refine_diff_density_max 0.587
_refine_diff_density_min -0.568
_refine_diff_density_rms 0.050
_refine_ls_extinction_method none
_refine_ls_goodness_of_fit_ref 1.031
_refine_ls_hydrogen_treatment constr
_refine_ls_matrix_type full
_refine_ls_number_parameters 443
_refine_ls_number_reflns 11380
_refine_ls_number_restraints 0
_refine_ls_restrained_S_all 1.031
_refine_ls_R_factor_all 0.0274
_refine_ls_R_factor_gt 0.0239
_refine_ls_shift/su_max 0.015
_refine_ls_shift/su_mean 0.000
_refine_ls_structure_factor_coef Fsqd
_refine_ls_weighting_details 'calc w=1/[\s^2^(Fo^2^)+(0.0308P)^2^+0.6891P] where P=(Fo^2^+2Fc^2^)/3'
_refine_ls_weighting_scheme calc
_refine_ls_wR_factor_gt 0.0614
_refine_ls_wR_factor_ref 0.0633
_reflns_number_gt 10351
_reflns_number_total 11380
_reflns_threshold_expression >2sigma(I)
_cod_data_source_file om2004018_si_002.cif
_cod_data_source_block ots14
_cod_depositor_comments
;
The following automatic conversions were performed:

'_symmetry_cell_setting' value 'Triclinic' changed to 'triclinic'
according to /home/saulius/struct/CIF-dictionaries/cif_core.dic
dictionary named 'cif_core.dic' version 2.4.1 from
2010-06-29.

'_exptl_absorpt_correction_type' value 'Multi-scan'
changed to 'multi-scan' according to
/home/saulius/struct/CIF-dictionaries/cif_core.dic dictionary named
'cif_core.dic' version 2.4.1 from 2010-06-29.

Automatic conversion script
Id: cif_fix_values 1715 2011-07-08 13:25:40Z adriana 
;
_cod_original_cell_volume 1879.52(15)
_cod_database_code 4064901

loop_
_symmetry_equiv_pos_as_xyz
'x, y, z'
'-x, -y, -z'

loop_
_atom_site_label
_atom_site_type_symbol
_atom_site_fract_x
_atom_site_fract_y
_atom_site_fract_z
_atom_site_U_iso_or_equiv
_atom_site_adp_type
_atom_site_occupancy
_atom_site_symmetry_multiplicity
_atom_site_calc_flag
_atom_site_refinement_flags
_atom_site_disorder_group
Sn1 Sn 0.385268(19) 0.372011(16) 0.435864(19) 0.02076(4) Uani 0.82 1 d P .
Sn2 Sn 0.35198(9) 0.33918(7) 0.41809(8) 0.02178(17) Uani 0.19 1 d P .
O1 O 0.46543(13) 0.52624(11) 0.58439(11) 0.0231(3) Uani 0.63 1 d P 1
O2 O 0.4524(6) 0.4984(5) 0.4823(6) 0.0461(15) Uani 0.19 1 d P 2
C1 C 0.48477(10) 0.27022(9) 0.49321(9) 0.01674(18) Uani 1 1 d . .
C2 C 0.54685(9) 0.20966(9) 0.43043(8) 0.01499(17) Uani 1 1 d . .
C3 C 0.60193(9) 0.13984(9) 0.46404(9) 0.01648(18) Uani 1 1 d . .
H3 H 0.6435 0.0994 0.4210 0.020 Uiso 1 1 calc R .
C4 C 0.59612(10) 0.12935(9) 0.56018(9) 0.01756(19) Uani 1 1 d . .
H4 H 0.6354 0.0834 0.5838 0.021 Uiso 1 1 calc R .
C5 C 0.53248(10) 0.18654(9) 0.62159(9) 0.01773(19) Uani 1 1 d . .
H5 H 0.5271 0.1783 0.6865 0.021 Uiso 1 1 calc R .
C6 C 0.47645(9) 0.25588(9) 0.58833(8) 0.01618(18) Uani 1 1 d . .
C7 C 0.40055(11) 0.31091(10) 0.64995(9) 0.0205(2) Uani 1 1 d . .
C8 C 0.45572(13) 0.41380(10) 0.74712(11) 0.0263(2) Uani 1 1 d . .
C9 C 0.38081(16) 0.46382(12) 0.79992(13) 0.0362(3) Uani 1 1 d . .
H9 H 0.4166 0.5331 0.8653 0.043 Uiso 1 1 calc R .
C10 C 0.25571(16) 0.41388(14) 0.75830(14) 0.0400(4) Uani 1 1 d . .
H10 H 0.2063 0.4492 0.7949 0.048 Uiso 1 1 calc R .
C11 C 0.20221(14) 0.31303(15) 0.66393(13) 0.0363(3) Uani 1 1 d . .
H11 H 0.1161 0.2793 0.6365 0.044 Uiso 1 1 calc R .
C12 C 0.27286(11) 0.25935(12) 0.60778(10) 0.0265(2) Uani 1 1 d . .
C13 C 0.59349(14) 0.46919(11) 0.79508(12) 0.0336(3) Uani 1 1 d . .
H13 H 0.6271 0.4414 0.7335 0.040 Uiso 1 1 calc R .
C14 C 0.6348(2) 0.59901(13) 0.84349(17) 0.0578(6) Uani 1 1 d . .
H14A H 0.5914 0.6221 0.7900 0.087 Uiso 1 1 calc R .
H14B H 0.7227 0.6284 0.8588 0.087 Uiso 1 1 calc R .
H14C H 0.6165 0.6295 0.9125 0.087 Uiso 1 1 calc R .
C15 C 0.64878(16) 0.43386(15) 0.88408(14) 0.0447(4) Uani 1 1 d . .
H15A H 0.6289 0.3513 0.8516 0.067 Uiso 1 1 calc R .
H15B H 0.6154 0.4579 0.9446 0.067 Uiso 1 1 calc R .
H15C H 0.7375 0.4697 0.9131 0.067 Uiso 1 1 calc R .
C16 C 0.21210(11) 0.14458(14) 0.50783(11) 0.0322(3) Uani 1 1 d . .
H16B H 0.2713 0.1315 0.4670 0.039 Uiso 1 1 calc R .
C17 C 0.09619(15) 0.13822(19) 0.42682(16) 0.0541(5) Uani 1 1 d . .
H17A H 0.0651 0.0650 0.3615 0.081 Uiso 1 1 calc R .
H17B H 0.1146 0.1994 0.4038 0.081 Uiso 1 1 calc R .
H17C H 0.0345 0.1463 0.4632 0.081 Uiso 1 1 calc R .
C18 C 0.18591(14) 0.05085(14) 0.54603(12) 0.0373(3) Uani 1 1 d . .
H18B H 0.2621 0.0530 0.5937 0.056 Uiso 1 1 calc R .
H18C H 0.1496 -0.0229 0.4812 0.056 Uiso 1 1 calc R .
H18D H 0.1292 0.0623 0.5877 0.056 Uiso 1 1 calc R .
C19 C 0.55223(9) 0.21597(9) 0.32436(8) 0.01564(18) Uani 1 1 d . .
C20 C 0.45073(10) 0.15329(9) 0.22615(9) 0.01829(19) Uani 1 1 d . .
C21 C 0.46080(11) 0.15553(11) 0.12721(9) 0.0228(2) Uani 1 1 d . .
H21 H 0.3929 0.1140 0.0608 0.027 Uiso 1 1 calc R .
C22 C 0.56854(11) 0.21752(11) 0.12489(9) 0.0236(2) Uani 1 1 d . .
H22 H 0.5746 0.2167 0.0568 0.028 Uiso 1 1 calc R .
C23 C 0.66758(11) 0.28073(10) 0.22178(9) 0.0211(2) Uani 1 1 d . .
H23 H 0.7406 0.3238 0.2196 0.025 Uiso 1 1 calc R .
C24 C 0.66112(10) 0.28176(9) 0.32272(9) 0.01705(18) Uani 1 1 d . .
C25 C 0.33428(10) 0.07671(10) 0.22394(9) 0.0217(2) Uani 1 1 d . .
H25 H 0.3317 0.1048 0.3014 0.026 Uiso 1 1 calc R .
C26 C 0.21832(11) 0.07894(14) 0.15001(12) 0.0330(3) Uani 1 1 d . .
H26A H 0.2197 0.1575 0.1714 0.049 Uiso 1 1 calc R .
H26B H 0.1469 0.0360 0.1590 0.049 Uiso 1 1 calc R .
H26C H 0.2142 0.0448 0.0723 0.049 Uiso 1 1 calc R .
C27 C 0.33796(12) -0.04464(11) 0.18869(12) 0.0304(3) Uani 1 1 d . .
H27A H 0.4092 -0.0451 0.2407 0.046 Uiso 1 1 calc R .
H27B H 0.3434 -0.0736 0.1139 0.046 Uiso 1 1 calc R .
H27C H 0.2636 -0.0928 0.1890 0.046 Uiso 1 1 calc R .
C28 C 0.77083(10) 0.35218(10) 0.42787(9) 0.0211(2) Uani 1 1 d . .
H28B H 0.7416 0.3627 0.4927 0.025 Uiso 1 1 calc R .
C29 C 0.86553(11) 0.29143(11) 0.43565(11) 0.0280(2) Uani 1 1 d . .
H29B H 0.8274 0.2171 0.4320 0.042 Uiso 1 1 calc R .
H29C H 0.9327 0.3368 0.5061 0.042 Uiso 1 1 calc R .
H29D H 0.8971 0.2815 0.3739 0.042 Uiso 1 1 calc R .
C30 C 0.83130(13) 0.47002(10) 0.43720(11) 0.0287(3) Uani 1 1 d . .
H30A H 0.7694 0.5063 0.4260 0.043 Uiso 1 1 calc R .
H30B H 0.8706 0.4626 0.3806 0.043 Uiso 1 1 calc R .
H30C H 0.8926 0.5164 0.5110 0.043 Uiso 1 1 calc R .
C31 C 0.81643(12) 0.84961(12) 0.14000(11) 0.0296(3) Uani 1 1 d . .
C32 C 0.70156(12) 0.80338(11) 0.14270(10) 0.0273(2) Uani 1 1 d . .
H32A H 0.6759 0.7273 0.1333 0.033 Uiso 1 1 calc R .
C33 C 0.62404(11) 0.86739(11) 0.15906(10) 0.0251(2) Uani 1 1 d . .
H33A H 0.5456 0.8346 0.1601 0.030 Uiso 1 1 calc R .
C34 C 0.66030(12) 0.97875(11) 0.17384(10) 0.0267(2) Uani 1 1 d . .
H34A H 0.6073 1.0225 0.1855 0.032 Uiso 1 1 calc R .
C35 C 0.77479(13) 1.02574(11) 0.17148(10) 0.0291(3) Uani 1 1 d . .
H35A H 0.8006 1.1021 0.1817 0.035 Uiso 1 1 calc R .
C36 C 0.85150(12) 0.96118(12) 0.15412(10) 0.0296(3) Uani 1 1 d . .
H36A H 0.9294 0.9938 0.1518 0.035 Uiso 1 1 calc R .
C37 C 0.90159(18) 0.78087(18) 0.12336(17) 0.0517(4) Uani 1 1 d . .
H37A H 0.8593 0.7027 0.1079 0.078 Uiso 1 1 calc R .
H37B H 0.9729 0.8139 0.1907 0.078 Uiso 1 1 calc R .
H37C H 0.9279 0.7814 0.0607 0.078 Uiso 1 1 calc R .
C38 C 0.05240(12) 0.50514(12) 0.19829(11) 0.0281(2) Uani 1 1 d . .
C39 C 0.08928(13) 0.43532(13) 0.24401(12) 0.0335(3) Uani 1 1 d . .
H39A H 0.1571 0.4674 0.3103 0.040 Uiso 1 1 calc R .
C40 C 0.02854(14) 0.31961(13) 0.19431(13) 0.0361(3) Uani 1 1 d . .
H40A H 0.0551 0.2732 0.2266 0.043 Uiso 1 1 calc R .
C41 C -0.07105(14) 0.27138(13) 0.09748(13) 0.0358(3) Uani 1 1 d . .
H41A H -0.1130 0.1922 0.0634 0.043 Uiso 1 1 calc R .
C42 C -0.10862(13) 0.33995(13) 0.05113(12) 0.0337(3) Uani 1 1 d . .
H42A H -0.1767 0.3076 -0.0151 0.040 Uiso 1 1 calc R .
C43 C -0.04739(12) 0.45565(12) 0.10083(11) 0.0291(3) Uani 1 1 d . .
H43A H -0.0738 0.5017 0.0680 0.035 Uiso 1 1 calc R .
C44 C 0.11698(15) 0.63114(13) 0.25268(14) 0.0399(3) Uani 1 1 d . .
H44A H 0.2014 0.6474 0.2968 0.060 Uiso 1 1 calc R .
H44B H 0.0752 0.6692 0.3011 0.060 Uiso 1 1 calc R .
H44C H 0.1164 0.6587 0.1955 0.060 Uiso 1 1 calc R .

loop_
_atom_site_aniso_label
_atom_site_aniso_U_11
_atom_site_aniso_U_22
_atom_site_aniso_U_33
_atom_site_aniso_U_23
_atom_site_aniso_U_13
_atom_site_aniso_U_12
Sn1 0.02553(10) 0.02021(10) 0.02182(8) 0.01209(8) 0.00840(7) 0.01151(7)
Sn2 0.0317(5) 0.0189(4) 0.0233(4) 0.0133(3) 0.0108(3) 0.0153(3)
O1 0.0353(7) 0.0184(6) 0.0235(6) 0.0108(5) 0.0184(6) 0.0113(5)
O2 0.067(4) 0.019(2) 0.057(4) 0.020(3) 0.025(4) 0.013(3)
C1 0.0179(5) 0.0208(5) 0.0156(4) 0.0095(4) 0.0075(4) 0.0090(4)
C2 0.0138(4) 0.0172(4) 0.0139(4) 0.0067(4) 0.0053(3) 0.0043(3)
C3 0.0157(4) 0.0167(4) 0.0173(4) 0.0066(4) 0.0070(4) 0.0057(4)
C4 0.0178(5) 0.0176(4) 0.0194(5) 0.0096(4) 0.0061(4) 0.0072(4)
C5 0.0197(5) 0.0206(5) 0.0161(4) 0.0101(4) 0.0069(4) 0.0078(4)
C6 0.0177(4) 0.0189(5) 0.0152(4) 0.0083(4) 0.0077(4) 0.0080(4)
C7 0.0281(5) 0.0266(5) 0.0215(5) 0.0170(4) 0.0162(4) 0.0168(4)
C8 0.0429(7) 0.0228(5) 0.0286(6) 0.0159(5) 0.0250(5) 0.0173(5)
C9 0.0645(10) 0.0294(6) 0.0426(8) 0.0231(6) 0.0415(8) 0.0297(7)
C10 0.0598(10) 0.0535(9) 0.0513(9) 0.0394(8) 0.0455(8) 0.0450(8)
C11 0.0369(7) 0.0624(10) 0.0436(8) 0.0393(8) 0.0292(6) 0.0350(7)
C12 0.0266(6) 0.0455(7) 0.0264(6) 0.0256(5) 0.0164(5) 0.0219(5)
C13 0.0463(8) 0.0206(5) 0.0318(7) 0.0047(5) 0.0246(6) 0.0064(5)
C14 0.0876(14) 0.0209(7) 0.0576(11) 0.0023(7) 0.0499(11) 0.0027(8)
C15 0.0438(9) 0.0405(8) 0.0340(8) 0.0065(6) 0.0096(6) 0.0043(7)
C16 0.0185(5) 0.0574(9) 0.0228(6) 0.0185(6) 0.0090(4) 0.0118(5)
C17 0.0285(7) 0.0858(14) 0.0501(10) 0.0467(10) -0.0005(7) 0.0062(8)
C18 0.0387(8) 0.0421(8) 0.0286(6) 0.0119(6) 0.0073(6) 0.0181(6)
C19 0.0180(4) 0.0173(4) 0.0150(4) 0.0075(4) 0.0083(4) 0.0083(4)
C20 0.0173(5) 0.0234(5) 0.0169(4) 0.0093(4) 0.0079(4) 0.0086(4)
C21 0.0224(5) 0.0311(6) 0.0158(5) 0.0109(4) 0.0067(4) 0.0086(4)
C22 0.0279(6) 0.0307(6) 0.0178(5) 0.0130(4) 0.0119(4) 0.0111(5)
C23 0.0233(5) 0.0236(5) 0.0209(5) 0.0113(4) 0.0124(4) 0.0079(4)
C24 0.0190(5) 0.0171(4) 0.0168(4) 0.0075(4) 0.0080(4) 0.0065(4)
C25 0.0160(5) 0.0294(6) 0.0174(5) 0.0089(4) 0.0059(4) 0.0049(4)
C26 0.0175(5) 0.0491(8) 0.0318(6) 0.0191(6) 0.0057(5) 0.0096(5)
C27 0.0260(6) 0.0282(6) 0.0340(7) 0.0130(5) 0.0106(5) 0.0031(5)
C28 0.0214(5) 0.0199(5) 0.0188(5) 0.0078(4) 0.0069(4) 0.0016(4)
C29 0.0201(5) 0.0275(6) 0.0322(6) 0.0151(5) 0.0029(5) 0.0023(4)
C30 0.0317(6) 0.0206(5) 0.0282(6) 0.0083(5) 0.0107(5) 0.0009(5)
C31 0.0306(6) 0.0410(7) 0.0248(6) 0.0160(5) 0.0119(5) 0.0202(6)
C32 0.0347(6) 0.0295(6) 0.0234(5) 0.0144(5) 0.0119(5) 0.0135(5)
C33 0.0263(6) 0.0339(6) 0.0194(5) 0.0135(5) 0.0111(4) 0.0107(5)
C34 0.0328(6) 0.0315(6) 0.0203(5) 0.0104(5) 0.0128(5) 0.0164(5)
C35 0.0343(7) 0.0255(6) 0.0222(5) 0.0071(5) 0.0088(5) 0.0057(5)
C36 0.0220(5) 0.0402(7) 0.0226(5) 0.0120(5) 0.0066(4) 0.0065(5)
C37 0.0495(10) 0.0700(12) 0.0631(11) 0.0378(10) 0.0305(9) 0.0428(9)
C38 0.0254(6) 0.0345(6) 0.0274(6) 0.0122(5) 0.0136(5) 0.0122(5)
C39 0.0309(6) 0.0438(8) 0.0287(6) 0.0174(6) 0.0100(5) 0.0147(6)
C40 0.0421(8) 0.0435(8) 0.0379(7) 0.0252(6) 0.0210(6) 0.0209(6)
C41 0.0387(7) 0.0345(7) 0.0364(7) 0.0143(6) 0.0207(6) 0.0092(6)
C42 0.0290(6) 0.0413(7) 0.0271(6) 0.0118(6) 0.0101(5) 0.0090(6)
C43 0.0282(6) 0.0377(7) 0.0276(6) 0.0153(5) 0.0137(5) 0.0157(5)
C44 0.0387(8) 0.0354(7) 0.0397(8) 0.0116(6) 0.0123(6) 0.0099(6)

loop_
_atom_type_symbol
_atom_type_description
_atom_type_scat_dispersion_real
_atom_type_scat_dispersion_imag
_atom_type_scat_source
C C 0.0033 0.0016 'International Tables Vol C Tables 4.2.6.8 and 6.1.1.4'
H H 0.0000 0.0000 'International Tables Vol C Tables 4.2.6.8 and 6.1.1.4'
O O 0.0106 0.0060 'International Tables Vol C Tables 4.2.6.8 and 6.1.1.4'
Sn Sn -0.6537 1.4246 'International Tables Vol C Tables 4.2.6.8 and 6.1.1.4'

loop_
_geom_angle_atom_site_label_1
_geom_angle_atom_site_label_2
_geom_angle_atom_site_label_3
_geom_angle
_geom_angle_site_symmetry_1
_geom_angle_site_symmetry_3
O2 Sn1 O1 41.7(2) 2_666 .
O2 Sn1 O1 35.4(2) 2_666 2_666
O1 Sn1 O1 73.03(5) . 2_666
O2 Sn1 C1 85.59(17) 2_666 .
O1 Sn1 C1 97.55(5) . .
O1 Sn1 C1 96.83(5) 2_666 .
O2 Sn2 C1 99.9(2) . .
O2 Sn2 O2 25.3(3) . 2_666
C1 Sn2 O2 75.24(14) . 2_666
O2 Sn2 O1 36.1(2) . 2_666
C1 Sn2 O1 86.12(5) . 2_666
O2 Sn2 O1 29.33(17) 2_666 2_666
Sn1 O1 Sn1 106.97(5) . 2_666
Sn1 O1 Sn2 113.00(6) . 2_666
Sn1 O1 Sn2 6.10(3) 2_666 2_666
O2 O2 Sn2 106.0(6) 2_666 .
O2 O2 Sn1 47.0(5) 2_666 2_666
Sn2 O2 Sn1 153.1(4) . 2_666
O2 O2 Sn2 48.6(5) 2_666 2_666
Sn2 O2 Sn2 154.7(3) . 2_666
Sn1 O2 Sn2 1.61(4) 2_666 2_666
C2 C1 C6 118.35(9) . .
C2 C1 Sn1 121.41(7) . .
C6 C1 Sn1 119.93(7) . .
C2 C1 Sn2 120.57(8) . .
C6 C1 Sn2 118.00(8) . .
Sn1 C1 Sn2 11.925(18) . .
C3 C2 C1 120.57(9) . .
C3 C2 C19 118.61(9) . .
C1 C2 C19 120.80(9) . .
C4 C3 C2 120.35(9) . .
C4 C3 H3 119.8 . .
C2 C3 H3 119.8 . .
C3 C4 C5 119.70(10) . .
C3 C4 H4 120.1 . .
C5 C4 H4 120.1 . .
C4 C5 C6 120.39(9) . .
C4 C5 H5 119.8 . .
C6 C5 H5 119.8 . .
C5 C6 C1 120.59(9) . .
C5 C6 C7 120.30(9) . .
C1 C6 C7 119.02(9) . .
C12 C7 C8 120.56(11) . .
C12 C7 C6 118.84(11) . .
C8 C7 C6 120.59(11) . .
C9 C8 C7 118.55(13) . .
C9 C8 C13 120.24(12) . .
C7 C8 C13 121.21(10) . .
C10 C9 C8 120.97(14) . .
C10 C9 H9 119.5 . .
C8 C9 H9 119.5 . .
C11 C10 C9 120.35(12) . .
C11 C10 H10 119.8 . .
C9 C10 H10 119.8 . .
C10 C11 C12 121.05(14) . .
C10 C11 H11 119.5 . .
C12 C11 H11 119.5 . .
C11 C12 C7 118.53(13) . .
C11 C12 C16 119.92(12) . .
C7 C12 C16 121.45(11) . .
C8 C13 C15 110.86(11) . .
C8 C13 C14 113.61(14) . .
C15 C13 C14 109.22(14) . .
C8 C13 H13 107.6 . .
C15 C13 H13 107.6 . .
C14 C13 H13 107.6 . .
C13 C14 H14A 109.5 . .
C13 C14 H14B 109.5 . .
H14A C14 H14B 109.5 . .
C13 C14 H14C 109.5 . .
H14A C14 H14C 109.5 . .
H14B C14 H14C 109.5 . .
C13 C15 H15A 109.5 . .
C13 C15 H15B 109.5 . .
H15A C15 H15B 109.5 . .
C13 C15 H15C 109.5 . .
H15A C15 H15C 109.5 . .
H15B C15 H15C 109.5 . .
C12 C16 C18 110.09(11) . .
C12 C16 C17 113.24(14) . .
C18 C16 C17 110.68(12) . .
C12 C16 H16B 107.5 . .
C18 C16 H16B 107.5 . .
C17 C16 H16B 107.5 . .
C16 C17 H17A 109.5 . .
C16 C17 H17B 109.5 . .
H17A C17 H17B 109.5 . .
C16 C17 H17C 109.5 . .
H17A C17 H17C 109.5 . .
H17B C17 H17C 109.5 . .
C16 C18 H18B 109.5 . .
C16 C18 H18C 109.5 . .
H18B C18 H18C 109.5 . .
C16 C18 H18D 109.5 . .
H18B C18 H18D 109.5 . .
H18C C18 H18D 109.5 . .
C20 C19 C24 120.28(9) . .
C20 C19 C2 120.16(9) . .
C24 C19 C2 119.51(9) . .
C21 C20 C19 118.90(10) . .
C21 C20 C25 119.43(10) . .
C19 C20 C25 121.51(9) . .
C22 C21 C20 120.88(11) . .
C22 C21 H21 119.6 . .
C20 C21 H21 119.6 . .
C21 C22 C23 120.20(10) . .
C21 C22 H22 119.9 . .
C23 C22 H22 119.9 . .
C22 C23 C24 120.81(10) . .
C22 C23 H23 119.6 . .
C24 C23 H23 119.6 . .
C23 C24 C19 118.89(10) . .
C23 C24 C28 119.77(10) . .
C19 C24 C28 121.33(9) . .
C20 C25 C26 113.16(10) . .
C20 C25 C27 110.05(9) . .
C26 C25 C27 110.72(11) . .
C20 C25 H25 107.6 . .
C26 C25 H25 107.6 . .
C27 C25 H25 107.6 . .
C25 C26 H26A 109.5 . .
C25 C26 H26B 109.5 . .
H26A C26 H26B 109.5 . .
C25 C26 H26C 109.5 . .
H26A C26 H26C 109.5 . .
H26B C26 H26C 109.5 . .
C25 C27 H27A 109.5 . .
C25 C27 H27B 109.5 . .
H27A C27 H27B 109.5 . .
C25 C27 H27C 109.5 . .
H27A C27 H27C 109.5 . .
H27B C27 H27C 109.5 . .
C24 C28 C29 111.42(10) . .
C24 C28 C30 112.38(10) . .
C29 C28 C30 109.53(10) . .
C24 C28 H28B 107.8 . .
C29 C28 H28B 107.8 . .
C30 C28 H28B 107.8 . .
C28 C29 H29B 109.5 . .
C28 C29 H29C 109.5 . .
H29B C29 H29C 109.5 . .
C28 C29 H29D 109.5 . .
H29B C29 H29D 109.5 . .
H29C C29 H29D 109.5 . .
C28 C30 H30A 109.5 . .
C28 C30 H30B 109.5 . .
H30A C30 H30B 109.5 . .
C28 C30 H30C 109.5 . .
H30A C30 H30C 109.5 . .
H30B C30 H30C 109.5 . .
C36 C31 C32 118.38(12) . .
C36 C31 C37 120.71(14) . .
C32 C31 C37 120.91(14) . .
C33 C32 C31 120.64(12) . .
C33 C32 H32A 119.7 . .
C31 C32 H32A 119.7 . .
C34 C33 C32 120.48(12) . .
C34 C33 H33A 119.8 . .
C32 C33 H33A 119.8 . .
C33 C34 C35 119.34(12) . .
C33 C34 H34A 120.3 . .
C35 C34 H34A 120.3 . .
C34 C35 C36 119.99(12) . .
C34 C35 H35A 120.0 . .
C36 C35 H35A 120.0 . .
C35 C36 C31 121.17(12) . .
C35 C36 H36A 119.4 . .
C31 C36 H36A 119.4 . .
C31 C37 H37A 109.5 . .
C31 C37 H37B 109.5 . .
H37A C37 H37B 109.5 . .
C31 C37 H37C 109.5 . .
H37A C37 H37C 109.5 . .
H37B C37 H37C 109.5 . .
C43 C38 C39 118.21(13) . .
C43 C38 C44 120.45(13) . .
C39 C38 C44 121.33(13) . .
C40 C39 C38 121.06(13) . .
C40 C39 H39A 119.5 . .
C38 C39 H39A 119.5 . .
C39 C40 C41 120.18(14) . .
C39 C40 H40A 119.9 . .
C41 C40 H40A 119.9 . .
C42 C41 C40 119.31(14) . .
C42 C41 H41A 120.3 . .
C40 C41 H41A 120.3 . .
C41 C42 C43 120.38(13) . .
C41 C42 H42A 119.8 . .
C43 C42 H42A 119.8 . .
C42 C43 C38 120.85(13) . .
C42 C43 H43A 119.6 . .
C38 C43 H43A 119.6 . .
C38 C44 H44A 109.5 . .
C38 C44 H44B 109.5 . .
H44A C44 H44B 109.5 . .
C38 C44 H44C 109.5 . .
H44A C44 H44C 109.5 . .
H44B C44 H44C 109.5 . .

loop_
_geom_bond_atom_site_label_1
_geom_bond_atom_site_label_2
_geom_bond_distance
_geom_bond_site_symmetry_2
Sn1 O2 2.047(6) 2_666
Sn1 O1 2.1354(14) .
Sn1 O1 2.1360(13) 2_666
Sn1 C1 2.2200(11) .
Sn2 O2 1.957(6) .
Sn2 C1 2.2348(15) .
Sn2 O2 2.506(7) 2_666
Sn2 O1 2.5276(16) 2_666
O1 Sn1 2.1360(13) 2_666
O1 Sn2 2.5276(16) 2_666
O2 O2 1.115(14) 2_666
O2 Sn1 2.047(6) 2_666
O2 Sn2 2.506(6) 2_666
C1 C2 1.4081(14) .
C1 C6 1.4076(14) .
C2 C3 1.3982(14) .
C2 C19 1.5025(14) .
C3 C4 1.3912(14) .
C3 H3 0.9500 .
C4 C5 1.3924(15) .
C4 H4 0.9500 .
C5 C6 1.3965(15) .
C5 H5 0.9500 .
C6 C7 1.5008(14) .
C7 C12 1.4110(17) .
C7 C8 1.4123(18) .
C8 C9 1.4015(17) .
C8 C13 1.522(2) .
C9 C10 1.381(2) .
C9 H9 0.9500 .
C10 C11 1.378(2) .
C10 H10 0.9500 .
C11 C12 1.4024(17) .
C11 H11 0.9500 .
C12 C16 1.522(2) .
C13 C15 1.529(2) .
C13 C14 1.535(2) .
C13 H13 1.0000 .
C14 H14A 0.9800 .
C14 H14B 0.9800 .
C14 H14C 0.9800 .
C15 H15A 0.9800 .
C15 H15B 0.9800 .
C15 H15C 0.9800 .
C16 C18 1.527(2) .
C16 C17 1.529(2) .
C16 H16B 1.0000 .
C17 H17A 0.9800 .
C17 H17B 0.9800 .
C17 H17C 0.9800 .
C18 H18B 0.9800 .
C18 H18C 0.9800 .
C18 H18D 0.9800 .
C19 C20 1.4121(15) .
C19 C24 1.4142(14) .
C20 C21 1.3997(15) .
C20 C25 1.5263(15) .
C21 C22 1.3860(16) .
C21 H21 0.9500 .
C22 C23 1.3878(17) .
C22 H22 0.9500 .
C23 C24 1.3993(15) .
C23 H23 0.9500 .
C24 C28 1.5218(15) .
C25 C26 1.5313(17) .
C25 C27 1.5322(18) .
C25 H25 1.0000 .
C26 H26A 0.9800 .
C26 H26B 0.9800 .
C26 H26C 0.9800 .
C27 H27A 0.9800 .
C27 H27B 0.9800 .
C27 H27C 0.9800 .
C28 C29 1.5316(18) .
C28 C30 1.5343(16) .
C28 H28B 1.0000 .
C29 H29B 0.9800 .
C29 H29C 0.9800 .
C29 H29D 0.9800 .
C30 H30A 0.9800 .
C30 H30B 0.9800 .
C30 H30C 0.9800 .
C31 C36 1.390(2) .
C31 C32 1.3913(19) .
C31 C37 1.510(2) .
C32 C33 1.3889(18) .
C32 H32A 0.9500 .
C33 C34 1.3853(18) .
C33 H33A 0.9500 .
C34 C35 1.3879(19) .
C34 H34A 0.9500 .
C35 C36 1.387(2) .
C35 H35A 0.9500 .
C36 H36A 0.9500 .
C37 H37A 0.9800 .
C37 H37B 0.9800 .
C37 H37C 0.9800 .
C38 C43 1.3943(19) .
C38 C39 1.392(2) .
C38 C44 1.507(2) .
C39 C40 1.387(2) .
C39 H39A 0.9500 .
C40 C41 1.389(2) .
C40 H40A 0.9500 .
C41 C42 1.385(2) .
C41 H41A 0.9500 .
C42 C43 1.388(2) .
C42 H42A 0.9500 .
C43 H43A 0.9500 .
C44 H44A 0.9800 .
C44 H44B 0.9800 .
C44 H44C 0.9800 .

loop_
_geom_torsion_atom_site_label_1
_geom_torsion_atom_site_label_2
_geom_torsion_atom_site_label_3
_geom_torsion_atom_site_label_4
_geom_torsion
_geom_torsion_site_symmetry_1
_geom_torsion_site_symmetry_4
O2 Sn1 O1 Sn1 20.2(3) 2_666 2_666
O1 Sn1 O1 Sn1 0.0 2_666 2_666
C1 Sn1 O1 Sn1 94.88(6) . 2_666
O2 Sn1 O1 Sn2 19.3(3) 2_666 2_666
O1 Sn1 O1 Sn2 -0.95(3) 2_666 2_666
C1 Sn1 O1 Sn2 93.92(6) . 2_666
C1 Sn2 O2 O2 13.4(9) . 2_666
O1 Sn2 O2 O2 -55.8(7) 2_666 2_666
C1 Sn2 O2 Sn1 13.4(9) . 2_666
O2 Sn2 O2 Sn1 -0.06(7) 2_666 2_666
O1 Sn2 O2 Sn1 -55.9(7) 2_666 2_666
C1 Sn2 O2 Sn2 13.4(9) . 2_666
O2 Sn2 O2 Sn2 0.000(1) 2_666 2_666
O1 Sn2 O2 Sn2 -55.8(7) 2_666 2_666
O2 Sn1 C1 C2 -88.6(2) 2_666 .
O1 Sn1 C1 C2 -128.65(9) . .
O1 Sn1 C1 C2 -54.95(9) 2_666 .
O2 Sn1 C1 C6 97.9(2) 2_666 .
O1 Sn1 C1 C6 57.81(9) . .
O1 Sn1 C1 C6 131.51(9) 2_666 .
O2 Sn1 C1 Sn2 -178.1(3) 2_666 .
O1 Sn1 C1 Sn2 141.79(17) . .
O1 Sn1 C1 Sn2 -144.51(17) 2_666 .
O2 Sn2 C1 C2 -101.9(2) . .
O2 Sn2 C1 C2 -96.03(19) 2_666 .
O1 Sn2 C1 C2 -68.39(9) 2_666 .
O2 Sn2 C1 C6 98.3(2) . .
O2 Sn2 C1 C6 104.14(19) 2_666 .
O1 Sn2 C1 C6 131.79(9) 2_666 .
O2 Sn2 C1 Sn1 -4.3(2) . .
O2 Sn2 C1 Sn1 1.6(2) 2_666 .
O1 Sn2 C1 Sn1 29.23(15) 2_666 .
C6 C1 C2 C3 -1.95(15) . .
Sn1 C1 C2 C3 -175.59(8) . .
Sn2 C1 C2 C3 -161.70(8) . .
C6 C1 C2 C19 176.26(9) . .
Sn1 C1 C2 C19 2.62(13) . .
Sn2 C1 C2 C19 16.51(13) . .
C1 C2 C3 C4 -0.03(15) . .
C19 C2 C3 C4 -178.27(9) . .
C2 C3 C4 C5 1.61(16) . .
C3 C4 C5 C6 -1.17(16) . .
C4 C5 C6 C1 -0.85(16) . .
C4 C5 C6 C7 175.67(10) . .
C2 C1 C6 C5 2.38(16) . .
Sn1 C1 C6 C5 176.12(8) . .
Sn2 C1 C6 C5 162.66(8) . .
C2 C1 C6 C7 -174.18(10) . .
Sn1 C1 C6 C7 -0.45(14) . .
Sn2 C1 C6 C7 -13.90(13) . .
C5 C6 C7 C12 -97.62(13) . .
C1 C6 C7 C12 78.95(13) . .
C5 C6 C7 C8 83.74(14) . .
C1 C6 C7 C8 -99.69(13) . .
C12 C7 C8 C9 -0.57(17) . .
C6 C7 C8 C9 178.05(11) . .
C12 C7 C8 C13 178.66(11) . .
C6 C7 C8 C13 -2.73(17) . .
C7 C8 C9 C10 0.09(19) . .
C13 C8 C9 C10 -179.14(12) . .
C8 C9 C10 C11 0.4(2) . .
C9 C10 C11 C12 -0.4(2) . .
C10 C11 C12 C7 -0.05(19) . .
C10 C11 C12 C16 176.33(12) . .
C8 C7 C12 C11 0.55(17) . .
C6 C7 C12 C11 -178.09(10) . .
C8 C7 C12 C16 -175.77(11) . .
C6 C7 C12 C16 5.59(16) . .
C9 C8 C13 C15 85.16(15) . .
C7 C8 C13 C15 -94.05(14) . .
C9 C8 C13 C14 -38.28(18) . .
C7 C8 C13 C14 142.51(13) . .
C11 C12 C16 C18 -79.39(15) . .
C7 C12 C16 C18 96.88(13) . .
C11 C12 C16 C17 45.10(17) . .
C7 C12 C16 C17 -138.63(12) . .
C3 C2 C19 C20 100.34(12) . .
C1 C2 C19 C20 -77.90(13) . .
C3 C2 C19 C24 -77.32(13) . .
C1 C2 C19 C24 104.44(12) . .
C24 C19 C20 C21 1.39(16) . .
C2 C19 C20 C21 -176.26(10) . .
C24 C19 C20 C25 176.78(10) . .
C2 C19 C20 C25 -0.86(15) . .
C19 C20 C21 C22 0.37(17) . .
C25 C20 C21 C22 -175.13(11) . .
C20 C21 C22 C23 -1.52(19) . .
C21 C22 C23 C24 0.91(18) . .
C22 C23 C24 C19 0.83(17) . .
C22 C23 C24 C28 -179.74(11) . .
C20 C19 C24 C23 -1.97(16) . .
C2 C19 C24 C23 175.69(10) . .
C20 C19 C24 C28 178.60(10) . .
C2 C19 C24 C28 -3.74(15) . .
C21 C20 C25 C26 -42.56(15) . .
C19 C20 C25 C26 142.06(11) . .
C21 C20 C25 C27 81.90(13) . .
C19 C20 C25 C27 -93.47(13) . .
C23 C24 C28 C29 -80.09(13) . .
C19 C24 C28 C29 99.33(12) . .
C23 C24 C28 C30 43.27(14) . .
C19 C24 C28 C30 -137.31(11) . .
C36 C31 C32 C33 0.04(19) . .
C37 C31 C32 C33 179.40(13) . .
C31 C32 C33 C34 -0.51(19) . .
C32 C33 C34 C35 0.40(18) . .
C33 C34 C35 C36 0.18(19) . .
C34 C35 C36 C31 -0.66(19) . .
C32 C31 C36 C35 0.54(19) . .
C37 C31 C36 C35 -178.82(14) . .
C43 C38 C39 C40 -0.1(2) . .
C44 C38 C39 C40 179.19(13) . .
C38 C39 C40 C41 -0.2(2) . .
C39 C40 C41 C42 0.2(2) . .
C40 C41 C42 C43 0.0(2) . .
C41 C42 C43 C38 -0.3(2) . .
C39 C38 C43 C42 0.33(19) . .
C44 C38 C43 C42 -178.96(13) . .
